data_7152355
loop_
_publ_author_name
'Narhe, Bharat D.'
'Sriramurthy, Vardhineedi'
'Yadav, Veejendra K.'

_publ_section_title
;
 A smooth rearrangement of N-p-toluenesulfonyl
 2-tert-butyldiphenylsilylmethyl-substituted azetidines into
 N-p-toluenesulfonyl 3-tert-butyldiphenylsilyl-substituted pyrrolidines.
;
_journal_issue 22
_journal_name_full 'Organic &amp; biomolecular chemistry'
_journal_page_first 4390
_journal_page_last 4399
_journal_paper_doi 10.1039/c2ob07140a
_journal_volume 10
_journal_year 2012
_chemical_absolute_configuration syn
_chemical_formula_moiety 'C35 H41 N O3 S Si'
_chemical_formula_sum 'C35 H41 N O3 S Si'
_chemical_formula_weight 583.84
_chemical_name_common sulfoxide
_chemical_name_systematic
;
?
;
_space_group_IT_number 4
_symmetry_cell_setting monoclinic
_symmetry_space_group_name_Hall 'P 2yb'
_symmetry_space_group_name_H-M 'P 1 21 1'
_atom_sites_solution_hydrogens geom
_atom_sites_solution_primary direct
_atom_sites_solution_secondary difmap
_audit_creation_method SHELXL-97
_cell_angle_alpha 90.00
_cell_angle_beta 110.252(2)
_cell_angle_gamma 90.00
_cell_formula_units_Z 2
_cell_length_a 13.4861(14)
_cell_length_b 8.3629(9)
_cell_length_c 14.9897(16)
_cell_measurement_reflns_used 2186
_cell_measurement_temperature 100(2)
_cell_measurement_theta_max 24.08
_cell_measurement_theta_min 2.51
_cell_volume 1586.1(3)
_computing_cell_refinement 'SMART 5.628 (Bruker, 2003)'
_computing_data_collection 'SMART 5.628 (Bruker, 2003)'
_computing_data_reduction 'SAINT+ 6.45 (Bruker, 2003)'
_computing_molecular_graphics 'diamond 3.1d'
_computing_structure_refinement 'SHELXL-97 (Sheldrick, 1997)'
_computing_structure_solution 'SHELXS-97 (Sheldrick, 1990)'
_diffrn_ambient_temperature 100(2)
_diffrn_measured_fraction_theta_full 0.994
_diffrn_measured_fraction_theta_max 0.994
_diffrn_measurement_device_type 'CCD area detector'
_diffrn_measurement_method 'phi and omega scans'
_diffrn_radiation_monochromator graphite
_diffrn_radiation_source 'fine-focus sealed tube'
_diffrn_radiation_type MoK\a
_diffrn_radiation_wavelength 0.71073
_diffrn_reflns_av_R_equivalents 0.0407
_diffrn_reflns_av_sigmaI/netI 0.0662
_diffrn_reflns_limit_h_max 15
_diffrn_reflns_limit_h_min -16
_diffrn_reflns_limit_k_max 10
_diffrn_reflns_limit_k_min -8
_diffrn_reflns_limit_l_max 17
_diffrn_reflns_limit_l_min -18
_diffrn_reflns_number 8529
_diffrn_reflns_theta_full 25.50
_diffrn_reflns_theta_max 25.50
_diffrn_reflns_theta_min 2.51
_exptl_absorpt_coefficient_mu 0.175
_exptl_absorpt_correction_T_max 0.9659
_exptl_absorpt_correction_T_min 0.9659
_exptl_absorpt_correction_type empirical
_exptl_crystal_colour colorless
_exptl_crystal_density_diffrn 1.223
_exptl_crystal_density_method 'not measured'
_exptl_crystal_description block
_exptl_crystal_F_000 624
_exptl_crystal_size_max 0.20
_exptl_crystal_size_mid 0.20
_exptl_crystal_size_min 0.20
_refine_diff_density_max 0.308
_refine_diff_density_min -0.204
_refine_diff_density_rms 0.051
_refine_ls_abs_structure_details 'Flack H D (1983), Acta Cryst. A39, 876-881'
_refine_ls_abs_structure_Flack -0.03(9)
_refine_ls_extinction_method none
_refine_ls_goodness_of_fit_ref 1.026
_refine_ls_hydrogen_treatment mixed
_refine_ls_matrix_type full
_refine_ls_number_parameters 379
_refine_ls_number_reflns 4967
_refine_ls_number_restraints 1
_refine_ls_restrained_S_all 1.025
_refine_ls_R_factor_all 0.0549
_refine_ls_R_factor_gt 0.0462
_refine_ls_shift/su_max 0.001
_refine_ls_shift/su_mean 0.000
_refine_ls_structure_factor_coef Fsqd
_refine_ls_weighting_details 'calc w=1/[\s^2^(Fo^2^)+(0.0542P)^2^+0.0315P] where P=(Fo^2^+2Fc^2^)/3'
_refine_ls_weighting_scheme calc
_refine_ls_wR_factor_gt 0.1030
_refine_ls_wR_factor_ref 0.1103
_reflns_number_gt 4340
_reflns_number_total 4967
_reflns_threshold_expression >2sigma(I)
_cod_data_source_file c2ob07140a.txt
_cod_data_source_block 1auge
_cod_depositor_comments
;
The following automatic conversions were performed:

'_symmetry_cell_setting' value 'Monoclinic' changed to 'monoclinic'
according to /home/saulius/struct/CIF-dictionaries/cif_core.dic
dictionary named 'cif_core.dic' version 2.4.1 from 2010-06-29.

Automatic conversion script
Id: cif_fix_values 1715 2011-07-08 13:25:40Z adriana 
;
_cod_original_sg_symbol_H-M 'P 2(1)'
_cod_database_code 7152355

loop_
_symmetry_equiv_pos_as_xyz
'x, y, z'
'-x, y+1/2, -z'

loop_
_atom_site_label
_atom_site_type_symbol
_atom_site_fract_x
_atom_site_fract_y
_atom_site_fract_z
_atom_site_U_iso_or_equiv
_atom_site_adp_type
_atom_site_occupancy
_atom_site_symmetry_multiplicity
_atom_site_calc_flag
_atom_site_refinement_flags
S01 S 0.54891(6) 0.78372(10) 0.44902(5) 0.0217(2) Uani 1 1 d .
Si2 Si 0.69550(6) 0.75514(12) 0.81022(6) 0.0191(2) Uani 1 1 d .
O3 O 0.50237(18) 0.8849(3) 0.50719(16) 0.0267(5) Uani 1 1 d .
O4 O 0.89803(16) 0.7682(3) 0.57069(14) 0.0269(5) Uani 1 1 d .
O5 O 0.85743(17) 0.5257(3) 0.50427(15) 0.0281(6) Uani 1 1 d .
N6 N 0.6332(2) 0.6521(3) 0.51519(18) 0.0197(6) Uani 1 1 d .
C7 C 0.5518(2) 0.5220(4) 0.8381(2) 0.0229(7) Uani 1 1 d .
H7 H 0.5233 0.5184 0.7706 0.028 Uiso 1 1 calc R
C8 C 0.8057(2) 0.5963(4) 0.6386(2) 0.0194(7) Uani 1 1 d .
H8 H 0.8558 0.6412 0.6993 0.023 Uiso 1 1 calc R
C9 C 0.6442(2) 0.6750(4) 0.6841(2) 0.0209(7) Uani 1 1 d .
H9A H 0.6343 0.5585 0.6892 0.025 Uiso 1 1 calc R
H9B H 0.5727 0.7211 0.6536 0.025 Uiso 1 1 calc R
C10 C 0.6722(3) 0.6268(5) 0.9821(2) 0.0284(8) Uani 1 1 d .
H10 H 0.7284 0.6966 1.0153 0.034 Uiso 1 1 calc R
C11 C 0.7942(3) 0.4188(4) 0.6555(2) 0.0245(8) Uani 1 1 d .
H1A H 0.7552 0.4056 0.7001 0.029 Uiso 1 1 calc R
H1B H 0.7523 0.3673 0.5946 0.029 Uiso 1 1 calc R
C12 C 0.7025(2) 0.6967(4) 0.6126(2) 0.0183(7) Uani 1 1 d .
H12 H 0.7216 0.8122 0.6121 0.022 Uiso 1 1 calc R
C13 C 0.6938(3) 1.1821(5) 0.4018(2) 0.0296(8) Uani 1 1 d .
H13 H 0.6975 1.2921 0.4184 0.036 Uiso 1 1 calc R
C14 C 0.5472(3) 0.4286(5) 0.9880(2) 0.0294(8) Uani 1 1 d .
H14 H 0.5183 0.3608 1.0236 0.035 Uiso 1 1 calc R
C15 C 0.5221(2) 0.9651(4) 0.7728(2) 0.0277(8) Uani 1 1 d .
H1C H 0.4974 0.9345 0.7055 0.042 Uiso 1 1 calc R
H1D H 0.4951 1.0716 0.7793 0.042 Uiso 1 1 calc R
H1E H 0.4964 0.8875 0.8087 0.042 Uiso 1 1 calc R
C16 C 0.7416(3) 1.1302(5) 0.3395(2) 0.0294(8) Uani 1 1 d .
C17 C 0.9513(3) 0.8043(5) 0.5038(2) 0.0382(10) Uani 1 1 d .
H1F H 0.9031 0.7842 0.4389 0.057 Uiso 1 1 calc R
H1G H 1.0139 0.7362 0.5173 0.057 Uiso 1 1 calc R
H1H H 0.9728 0.9169 0.5102 0.057 Uiso 1 1 calc R
C18 C 0.6286(3) 0.5314(5) 1.0335(2) 0.0297(8) Uani 1 1 d .
H18 H 0.6550 0.5365 1.1010 0.036 Uiso 1 1 calc R
C19 C 0.6359(2) 0.9169(4) 0.4173(2) 0.0223(7) Uani 1 1 d .
C20 C 0.6814(3) 1.0300(5) 0.9150(2) 0.0305(8) Uani 1 1 d .
H2A H 0.6518 0.9629 0.9533 0.046 Uiso 1 1 calc R
H2B H 0.6575 1.1405 0.9156 0.046 Uiso 1 1 calc R
H2C H 0.7588 1.0263 0.9418 0.046 Uiso 1 1 calc R
C21 C 0.8988(3) 0.6551(5) 0.9433(2) 0.0299(8) Uani 1 1 d .
H21 H 0.8598 0.5892 0.9709 0.036 Uiso 1 1 calc R
C22 C 0.9004(3) 0.3363(4) 0.6959(2) 0.0245(8) Uani 1 1 d .
C23 C 0.6368(2) 0.6251(4) 0.8820(2) 0.0210(7) Uani 1 1 d .
C24 C 0.8555(2) 0.6223(4) 0.5632(2) 0.0212(7) Uani 1 1 d .
C25 C 0.8448(2) 0.7501(4) 0.86503(19) 0.0193(7) Uani 1 1 d .
C26 C 0.6439(2) 0.9676(4) 0.8119(2) 0.0227(7) Uani 1 1 d .
C27 C 1.0671(2) 0.7488(5) 0.9430(2) 0.0289(8) Uani 1 1 d .
H27 H 1.1421 0.7489 0.9701 0.035 Uiso 1 1 calc R
C28 C 1.0980(3) 0.1894(5) 0.7718(3) 0.0327(9) Uani 1 1 d .
H28 H 1.1657 0.1406 0.7966 0.039 Uiso 1 1 calc R
C29 C 0.5081(3) 0.4253(5) 0.8897(2) 0.0307(8) Uani 1 1 d .
H29 H 0.4509 0.3565 0.8575 0.037 Uiso 1 1 calc R
C30 C 0.6403(2) 1.0778(4) 0.4406(2) 0.0244(8) Uani 1 1 d .
H30 H 0.6069 1.1160 0.4828 0.029 Uiso 1 1 calc R
C31 C 0.9786(3) 0.3962(5) 0.7765(2) 0.0335(9) Uani 1 1 d .
H31 H 0.9645 0.4892 0.8065 0.040 Uiso 1 1 calc R
C32 C 0.9072(3) 0.8435(4) 0.8270(2) 0.0224(7) Uani 1 1 d .
H32 H 0.8732 0.9096 0.7736 0.027 Uiso 1 1 calc R
C33 C 1.0762(3) 0.3233(5) 0.8138(3) 0.0365(9) Uani 1 1 d .
H33 H 1.1283 0.3664 0.8688 0.044 Uiso 1 1 calc R
C34 C 1.0091(3) 0.6554(5) 0.9817(2) 0.0343(9) Uani 1 1 d .
H34 H 1.0442 0.5901 1.0352 0.041 Uiso 1 1 calc R
C35 C 0.6860(3) 0.8601(4) 0.3563(2) 0.0275(8) Uani 1 1 d .
H35 H 0.6843 0.7496 0.3412 0.033 Uiso 1 1 calc R
C36 C 1.0170(3) 0.8423(4) 0.8650(2) 0.0278(8) Uani 1 1 d .
H36 H 1.0571 0.9056 0.8372 0.033 Uiso 1 1 calc R
C37 C 0.7937(3) 1.2467(6) 0.2926(3) 0.0441(10) Uani 1 1 d .
H3A H 0.7482 1.2631 0.2263 0.066 Uiso 1 1 calc R
H3B H 0.8620 1.2037 0.2945 0.066 Uiso 1 1 calc R
H3C H 0.8047 1.3490 0.3265 0.066 Uiso 1 1 calc R
C38 C 0.9235(3) 0.1984(4) 0.6561(2) 0.0266(8) Uani 1 1 d .
H38 H 0.8710 0.1531 0.6021 0.032 Uiso 1 1 calc R
C39 C 0.7384(3) 0.9679(5) 0.3183(2) 0.0336(9) Uani 1 1 d .
H39 H 0.7729 0.9302 0.2769 0.040 Uiso 1 1 calc R
C40 C 1.0209(3) 0.1250(5) 0.6929(2) 0.0345(9) Uani 1 1 d .
H40 H 1.0351 0.0306 0.6641 0.041 Uiso 1 1 calc R
C41 C 0.6822(3) 1.0840(5) 0.7511(3) 0.0317(8) Uani 1 1 d .
H4A H 0.6500 1.1892 0.7505 0.048 Uiso 1 1 calc R
H4B H 0.6618 1.0431 0.6859 0.048 Uiso 1 1 calc R
H4C H 0.7593 1.0937 0.7781 0.048 Uiso 1 1 calc R
H19 H 0.601(3) 0.565(5) 0.520(2) 0.035(11) Uiso 1 1 d .

loop_
_atom_site_aniso_label
_atom_site_aniso_U_11
_atom_site_aniso_U_22
_atom_site_aniso_U_33
_atom_site_aniso_U_23
_atom_site_aniso_U_13
_atom_site_aniso_U_12
S01 0.0183(4) 0.0247(5) 0.0211(4) 0.0032(4) 0.0056(3) 0.0002(3)
Si2 0.0166(4) 0.0218(5) 0.0187(4) -0.0003(4) 0.0060(3) -0.0007(4)
O3 0.0284(12) 0.0256(14) 0.0308(12) 0.0073(11) 0.0164(10) 0.0072(10)
O4 0.0317(12) 0.0263(14) 0.0278(11) -0.0025(12) 0.0169(10) -0.0095(12)
O5 0.0306(13) 0.0264(14) 0.0288(12) -0.0052(12) 0.0123(10) 0.0044(11)
N6 0.0219(14) 0.0154(16) 0.0217(14) -0.0005(12) 0.0075(11) -0.0001(12)
C7 0.0247(17) 0.024(2) 0.0198(16) 0.0000(15) 0.0071(14) -0.0038(15)
C8 0.0186(16) 0.0191(18) 0.0207(16) -0.0004(14) 0.0070(13) 0.0013(13)
C9 0.0194(17) 0.0186(18) 0.0254(17) 0.0007(14) 0.0084(13) 0.0016(13)
C10 0.0248(18) 0.038(2) 0.0220(17) -0.0018(16) 0.0071(14) -0.0047(16)
C11 0.0261(18) 0.0206(19) 0.0284(18) 0.0032(15) 0.0113(14) -0.0002(14)
C12 0.0184(16) 0.0179(17) 0.0179(15) 0.0005(13) 0.0056(13) -0.0003(13)
C13 0.0264(19) 0.025(2) 0.0296(19) 0.0078(16) 0.0002(15) -0.0013(15)
C14 0.0300(19) 0.031(2) 0.034(2) 0.0066(17) 0.0190(16) 0.0007(16)
C15 0.0285(18) 0.025(2) 0.0293(18) -0.0021(16) 0.0102(15) 0.0039(15)
C16 0.0209(18) 0.036(2) 0.0284(18) 0.0090(17) 0.0052(15) 0.0009(16)
C17 0.039(2) 0.049(3) 0.0351(19) 0.001(2) 0.0225(17) -0.0146(19)
C18 0.0317(19) 0.038(2) 0.0214(17) 0.0031(17) 0.0112(15) -0.0010(17)
C19 0.0185(16) 0.0238(19) 0.0213(17) 0.0059(15) 0.0027(13) 0.0005(14)
C20 0.0262(18) 0.029(2) 0.035(2) -0.0074(17) 0.0090(16) 0.0002(16)
C21 0.0295(19) 0.032(2) 0.0297(18) 0.0103(16) 0.0120(16) 0.0032(16)
C22 0.0280(18) 0.023(2) 0.0248(17) 0.0047(15) 0.0118(15) 0.0008(14)
C23 0.0175(16) 0.025(2) 0.0205(16) 0.0017(15) 0.0068(13) 0.0043(14)
C24 0.0181(16) 0.0225(19) 0.0195(16) 0.0032(15) 0.0019(13) 0.0016(14)
C25 0.0203(15) 0.0202(18) 0.0192(14) -0.0021(15) 0.0092(12) -0.0013(14)
C26 0.0202(16) 0.0228(19) 0.0265(17) -0.0012(15) 0.0098(14) 0.0017(14)
C27 0.0156(15) 0.033(2) 0.0360(18) -0.0029(18) 0.0060(14) -0.0001(16)
C28 0.0261(19) 0.032(2) 0.039(2) 0.0135(18) 0.0092(17) 0.0072(16)
C29 0.0312(19) 0.030(2) 0.0330(19) -0.0041(17) 0.0143(16) -0.0072(16)
C30 0.0221(17) 0.027(2) 0.0221(17) -0.0006(15) 0.0054(14) 0.0004(15)
C31 0.036(2) 0.024(2) 0.035(2) -0.0047(17) 0.0055(16) 0.0109(16)
C32 0.0241(17) 0.0186(18) 0.0243(16) -0.0014(14) 0.0083(14) 0.0009(13)
C33 0.036(2) 0.028(2) 0.035(2) 0.0029(18) -0.0005(16) -0.0001(17)
C34 0.0263(19) 0.042(2) 0.0290(19) 0.0102(18) 0.0022(15) 0.0074(17)
C35 0.035(2) 0.022(2) 0.0279(18) 0.0013(16) 0.0142(16) 0.0047(15)
C36 0.0259(18) 0.023(2) 0.0351(19) 0.0016(16) 0.0109(15) -0.0050(14)
C37 0.042(2) 0.046(3) 0.044(2) 0.014(2) 0.0138(17) -0.010(2)
C38 0.0299(19) 0.024(2) 0.0226(17) 0.0010(15) 0.0048(15) 0.0041(15)
C39 0.033(2) 0.043(3) 0.0304(19) 0.0064(18) 0.0179(16) 0.0049(18)
C40 0.047(2) 0.025(2) 0.035(2) 0.0031(18) 0.0198(18) 0.0153(18)
C41 0.035(2) 0.023(2) 0.039(2) 0.0050(17) 0.0150(16) 0.0065(16)

loop_
_atom_type_symbol
_atom_type_description
_atom_type_scat_dispersion_real
_atom_type_scat_dispersion_imag
_atom_type_scat_source
C C 0.0033 0.0016 'International Tables Vol C Tables 4.2.6.8 and 6.1.1.4'
H H 0.0000 0.0000 'International Tables Vol C Tables 4.2.6.8 and 6.1.1.4'
N N 0.0061 0.0033 'International Tables Vol C Tables 4.2.6.8 and 6.1.1.4'
O O 0.0106 0.0060 'International Tables Vol C Tables 4.2.6.8 and 6.1.1.4'
Si Si 0.0817 0.0704 'International Tables Vol C Tables 4.2.6.8 and 6.1.1.4'
S S 0.1246 0.1234 'International Tables Vol C Tables 4.2.6.8 and 6.1.1.4'

loop_
_geom_angle_atom_site_label_1
_geom_angle_atom_site_label_2
_geom_angle_atom_site_label_3
_geom_angle
O3 S01 N6 111.60(13)
O3 S01 C19 104.30(15)
N6 S01 C19 101.28(15)
C23 Si2 C25 109.44(14)
C23 Si2 C9 106.55(15)
C25 Si2 C9 113.01(13)
C23 Si2 C26 107.55(14)
C25 Si2 C26 110.65(15)
C9 Si2 C26 109.43(15)
C24 O4 C17 115.7(3)
C12 N6 S01 119.6(2)
C12 N6 H19 107(2)
S01 N6 H19 111(2)
C29 C7 C23 122.3(3)
C29 C7 H7 118.9
C23 C7 H7 118.9
C24 C8 C11 111.1(3)
C24 C8 C12 109.0(2)
C11 C8 C12 115.7(3)
C24 C8 H8 106.8
C11 C8 H8 106.8
C12 C8 H8 106.8
C12 C9 Si2 123.5(2)
C12 C9 H9A 106.4
Si2 C9 H9A 106.4
C12 C9 H9B 106.4
Si2 C9 H9B 106.4
H9A C9 H9B 106.5
C18 C10 C23 122.6(3)
C18 C10 H10 118.7
C23 C10 H10 118.7
C22 C11 C8 112.0(3)
C22 C11 H1A 109.2
C8 C11 H1A 109.2
C22 C11 H1B 109.2
C8 C11 H1B 109.2
H1A C11 H1B 107.9
N6 C12 C9 110.8(2)
N6 C12 C8 108.3(2)
C9 C12 C8 112.9(2)
N6 C12 H12 108.2
C9 C12 H12 108.2
C8 C12 H12 108.2
C16 C13 C30 121.5(4)
C16 C13 H13 119.3
C30 C13 H13 119.3
C18 C14 C29 119.0(3)
C18 C14 H14 120.5
C29 C14 H14 120.5
C26 C15 H1C 109.5
C26 C15 H1D 109.5
H1C C15 H1D 109.5
C26 C15 H1E 109.5
H1C C15 H1E 109.5
H1D C15 H1E 109.5
C13 C16 C39 118.5(3)
C13 C16 C37 121.0(4)
C39 C16 C37 120.5(3)
O4 C17 H1F 109.5
O4 C17 H1G 109.5
H1F C17 H1G 109.5
O4 C17 H1H 109.5
H1F C17 H1H 109.5
H1G C17 H1H 109.5
C10 C18 C14 120.5(3)
C10 C18 H18 119.7
C14 C18 H18 119.7
C30 C19 C35 120.5(3)
C30 C19 S01 120.6(3)
C35 C19 S01 118.1(3)
C26 C20 H2A 109.5
C26 C20 H2B 109.5
H2A C20 H2B 109.5
C26 C20 H2C 109.5
H2A C20 H2C 109.5
H2B C20 H2C 109.5
C25 C21 C34 121.1(3)
C25 C21 H21 119.4
C34 C21 H21 119.4
C38 C22 C31 117.2(3)
C38 C22 C11 122.1(3)
C31 C22 C11 120.7(3)
C7 C23 C10 115.3(3)
C7 C23 Si2 121.5(2)
C10 C23 Si2 123.2(3)
O5 C24 O4 123.8(3)
O5 C24 C8 125.3(3)
O4 C24 C8 110.9(3)
C21 C25 C32 116.5(3)
C21 C25 Si2 123.0(2)
C32 C25 Si2 120.5(2)
C41 C26 C15 108.4(3)
C41 C26 C20 108.6(3)
C15 C26 C20 108.9(3)
C41 C26 Si2 112.4(2)
C15 C26 Si2 109.1(2)
C20 C26 Si2 109.5(2)
C34 C27 C36 120.1(3)
C34 C27 H27 120.0
C36 C27 H27 120.0
C33 C28 C40 119.6(3)
C33 C28 H28 120.2
C40 C28 H28 120.2
C14 C29 C7 120.3(3)
C14 C29 H29 119.8
C7 C29 H29 119.8
C13 C30 C19 119.3(3)
C13 C30 H30 120.4
C19 C30 H30 120.4
C33 C31 C22 121.5(3)
C33 C31 H31 119.3
C22 C31 H31 119.3
C36 C32 C25 122.1(3)
C36 C32 H32 118.9
C25 C32 H32 118.9
C28 C33 C31 120.2(4)
C28 C33 H33 119.9
C31 C33 H33 119.9
C27 C34 C21 120.6(3)
C27 C34 H34 119.7
C21 C34 H34 119.7
C39 C35 C19 118.7(3)
C39 C35 H35 120.7
C19 C35 H35 120.7
C27 C36 C32 119.5(3)
C27 C36 H36 120.2
C32 C36 H36 120.2
C16 C37 H3A 109.5
C16 C37 H3B 109.5
H3A C37 H3B 109.5
C16 C37 H3C 109.5
H3A C37 H3C 109.5
H3B C37 H3C 109.5
C40 C38 C22 121.6(3)
C40 C38 H38 119.2
C22 C38 H38 119.2
C35 C39 C16 121.5(3)
C35 C39 H39 119.3
C16 C39 H39 119.3
C38 C40 C28 119.9(3)
C38 C40 H40 120.1
C28 C40 H40 120.1
C26 C41 H4A 109.5
C26 C41 H4B 109.5
H4A C41 H4B 109.5
C26 C41 H4C 109.5
H4A C41 H4C 109.5
H4B C41 H4C 109.5

loop_
_geom_bond_atom_site_label_1
_geom_bond_atom_site_label_2
_geom_bond_distance
S01 O3 1.500(2)
S01 N6 1.646(3)
S01 C19 1.798(3)
Si2 C23 1.886(3)
Si2 C25 1.894(3)
Si2 C9 1.897(3)
Si2 C26 1.911(4)
O4 C24 1.336(4)
O4 C17 1.453(4)
O5 C24 1.205(4)
N6 C12 1.483(4)
N6 H19 0.87(4)
C7 C29 1.384(5)
C7 C23 1.403(4)
C7 H7 0.9500
C8 C24 1.516(4)
C8 C11 1.523(5)
C8 C12 1.555(4)
C8 H8 1.0000
C9 C12 1.544(4)
C9 H9A 0.9900
C9 H9B 0.9900
C10 C18 1.375(5)
C10 C23 1.408(4)
C10 H10 0.9500
C11 C22 1.514(5)
C11 H1A 0.9900
C11 H1B 0.9900
C12 H12 1.0000
C13 C16 1.376(5)
C13 C30 1.382(5)
C13 H13 0.9500
C14 C18 1.375(5)
C14 C29 1.383(5)
C14 H14 0.9500
C15 C26 1.541(4)
C15 H1C 0.9800
C15 H1D 0.9800
C15 H1E 0.9800
C16 C39 1.391(6)
C16 C37 1.510(5)
C17 H1F 0.9800
C17 H1G 0.9800
C17 H1H 0.9800
C18 H18 0.9500
C19 C30 1.386(5)
C19 C35 1.394(4)
C20 C26 1.541(4)
C20 H2A 0.9800
C20 H2B 0.9800
C20 H2C 0.9800
C21 C25 1.394(4)
C21 C34 1.398(5)
C21 H21 0.9500
C22 C38 1.383(5)
C22 C31 1.394(5)
C25 C32 1.405(4)
C26 C41 1.541(5)
C27 C34 1.369(5)
C27 C36 1.374(5)
C27 H27 0.9500
C28 C33 1.365(5)
C28 C40 1.385(5)
C28 H28 0.9500
C29 H29 0.9500
C30 H30 0.9500
C31 C33 1.381(5)
C31 H31 0.9500
C32 C36 1.391(5)
C32 H32 0.9500
C33 H33 0.9500
C34 H34 0.9500
C35 C39 1.383(5)
C35 H35 0.9500
C36 H36 0.9500
C37 H3A 0.9800
C37 H3B 0.9800
C37 H3C 0.9800
C38 C40 1.380(5)
C38 H38 0.9500
C39 H39 0.9500
C40 H40 0.9500
C41 H4A 0.9800
C41 H4B 0.9800
C41 H4C 0.9800

loop_
_geom_torsion_atom_site_label_1
_geom_torsion_atom_site_label_2
_geom_torsion_atom_site_label_3
_geom_torsion_atom_site_label_4
_geom_torsion
O3 S01 N6 C12 -36.7(3)
C19 S01 N6 C12 73.8(3)
C23 Si2 C9 C12 -154.6(3)
C25 Si2 C9 C12 -34.4(3)
C26 Si2 C9 C12 89.4(3)
C24 C8 C11 C22 64.5(4)
C12 C8 C11 C22 -170.6(3)
S01 N6 C12 C9 83.6(3)
S01 N6 C12 C8 -151.9(2)
Si2 C9 C12 N6 -168.1(2)
Si2 C9 C12 C8 70.2(4)
C24 C8 C12 N6 55.5(3)
C11 C8 C12 N6 -70.6(3)
C24 C8 C12 C9 178.6(3)
C11 C8 C12 C9 52.5(4)
C30 C13 C16 C39 -2.1(5)
C30 C13 C16 C37 176.0(3)
C23 C10 C18 C14 0.1(6)
C29 C14 C18 C10 -1.5(6)
O3 S01 C19 C30 -5.2(3)
N6 S01 C19 C30 -121.2(3)
O3 S01 C19 C35 -175.4(2)
N6 S01 C19 C35 68.6(3)
C8 C11 C22 C38 -128.7(3)
C8 C11 C22 C31 52.3(4)
C29 C7 C23 C10 -1.8(5)
C29 C7 C23 Si2 179.8(3)
C18 C10 C23 C7 1.6(5)
C18 C10 C23 Si2 180.0(3)
C25 Si2 C23 C7 -137.1(3)
C9 Si2 C23 C7 -14.6(3)
C26 Si2 C23 C7 102.6(3)
C25 Si2 C23 C10 44.6(3)
C9 Si2 C23 C10 167.1(3)
C26 Si2 C23 C10 -75.6(3)
C17 O4 C24 O5 -1.8(4)
C17 O4 C24 C8 178.0(3)
C11 C8 C24 O5 20.9(4)
C12 C8 C24 O5 -107.8(4)
C11 C8 C24 O4 -158.9(3)
C12 C8 C24 O4 72.4(3)
C34 C21 C25 C32 0.6(5)
C34 C21 C25 Si2 -179.8(3)
C23 Si2 C25 C21 3.3(3)
C9 Si2 C25 C21 -115.2(3)
C26 Si2 C25 C21 121.7(3)
C23 Si2 C25 C32 -177.1(3)
C9 Si2 C25 C32 64.3(3)
C26 Si2 C25 C32 -58.8(3)
C23 Si2 C26 C41 -177.2(2)
C25 Si2 C26 C41 63.4(2)
C9 Si2 C26 C41 -61.8(2)
C23 Si2 C26 C15 -56.9(2)
C25 Si2 C26 C15 -176.4(2)
C9 Si2 C26 C15 58.4(2)
C23 Si2 C26 C20 62.1(2)
C25 Si2 C26 C20 -57.4(3)
C9 Si2 C26 C20 177.5(2)
C18 C14 C29 C7 1.3(5)
C23 C7 C29 C14 0.4(5)
C16 C13 C30 C19 0.8(5)
C35 C19 C30 C13 0.9(5)
S01 C19 C30 C13 -169.1(2)
C38 C22 C31 C33 1.6(5)
C11 C22 C31 C33 -179.4(3)
C21 C25 C32 C36 -0.1(5)
Si2 C25 C32 C36 -179.7(3)
C40 C28 C33 C31 -1.4(5)
C22 C31 C33 C28 -0.1(6)
C36 C27 C34 C21 -0.7(6)
C25 C21 C34 C27 -0.3(6)
C30 C19 C35 C39 -1.2(5)
S01 C19 C35 C39 169.0(3)
C34 C27 C36 C32 1.2(5)
C25 C32 C36 C27 -0.9(5)
C31 C22 C38 C40 -1.7(5)
C11 C22 C38 C40 179.3(3)
C19 C35 C39 C16 -0.2(5)
C13 C16 C39 C35 1.8(5)
C37 C16 C39 C35 -176.4(3)
C22 C38 C40 C28 0.3(5)
C33 C28 C40 C38 1.3(5)
